data_2021753
loop_
_publ_author_name
'Granifo, Juan'
'Gavi\~no, Rub\'en'
'Su\'arez, Sebasti\'an'
'Baggio, Ricardo'

_publ_section_title
;
 Structural characterization of a hybrid terpyridine--pyrazine ligand and
 its one-dimensional Zn^II^ coordination polymer: a computational approach
 to <i>conventional</i> and <i>nonconventional</i> intermolecular
 interactions
;
_journal_coeditor_code FN3323
_journal_issue 9
_journal_name_full 'Acta Crystallographica Section C'
_journal_page_first
;
;
_journal_paper_doi 10.1107/S2053229619011161
_journal_volume 75
_journal_year 2019
_chemical_formula_iupac '[Zn (C5 H7 O2)2 (C25 H17 N5)]'
_chemical_formula_moiety 'C35 H31 N5 O4 Zn'
_chemical_formula_sum 'C35 H31 N5 O4 Zn'
_chemical_formula_weight 651.02
_chemical_name_systematic
<i>catena</i>-Poly[[bis(acetylacetonato-\k^2^<i>O</i>,<i>O</i>')zinc]-\m-4'-[4-(pyrazin-2-yl-\k<i>N</i>^4^)phenyl]-4,2':6',4''-terpyridine-\k<i>N</i>^1^]
_space_group_crystal_system triclinic
_space_group_IT_number 2
_space_group_name_Hall '-P 1'
_space_group_name_H-M_alt 'P -1'
_symmetry_space_group_name_Hall '-P 1'
_symmetry_space_group_name_H-M 'P -1'
_atom_sites_solution_hydrogens geom
_atom_sites_solution_primary direct
_atom_sites_solution_secondary difmap
_audit_creation_method SHELXL-2018/1
_cell_angle_alpha 65.938(11)
_cell_angle_beta 88.829(12)
_cell_angle_gamma 76.828(10)
_cell_formula_units_Z 2
_cell_length_a 10.8329(11)
_cell_length_b 11.2168(16)
_cell_length_c 14.259(3)
_cell_measurement_reflns_used 1345
_cell_measurement_temperature 294(2)
_cell_measurement_theta_max 27.66
_cell_measurement_theta_min 3.98
_cell_volume 1535.3(4)
_computing_cell_refinement
;
CrysAlis PRO (Oxford Diffraction, 2009)
;
_computing_data_collection
;
CrysAlis PRO (Oxford Diffraction, 2009)
;
_computing_data_reduction
;
CrysAlis PRO (Oxford Diffraction, 2009)
;
_computing_molecular_graphics
;
SHELXTL (Sheldrick, 2008) and Mercury (Macrae <i>et al.</i>,
2008)
;
_computing_publication_material
;
SHELXL2014 (Sheldrick, 2015) and PLATON (Spek, 2009)
;
_computing_structure_refinement
;
SHELXL2014 (Sheldrick, 2015)
;
_computing_structure_solution
;
SHELXS97 (Sheldrick, 2008)
;
_diffrn_ambient_temperature 294(2)
_diffrn_detector 'CCD plate'
_diffrn_measured_fraction_theta_full 0.996
_diffrn_measured_fraction_theta_max 0.827
_diffrn_measurement_device 'four-circle diffractometer'
_diffrn_measurement_device_type 'Oxford Diffraction Xcalibur Sapphire3'
_diffrn_measurement_method '\w scans'
_diffrn_radiation_monochromator graphite
_diffrn_radiation_probe x-ray
_diffrn_radiation_type 'Mo K\a'
_diffrn_radiation_wavelength 0.71073
_diffrn_reflns_av_R_equivalents 0.0457
_diffrn_reflns_av_unetI/netI 0.0889
_diffrn_reflns_limit_h_max 14
_diffrn_reflns_limit_h_min -9
_diffrn_reflns_limit_k_max 15
_diffrn_reflns_limit_k_min -14
_diffrn_reflns_limit_l_max 19
_diffrn_reflns_limit_l_min -18
_diffrn_reflns_number 13829
_diffrn_reflns_theta_full 25.242
_diffrn_reflns_theta_max 29.475
_diffrn_reflns_theta_min 3.733
_diffrn_source 'fine-focus sealed X-ray tube'
_exptl_absorpt_coefficient_mu 0.848
_exptl_absorpt_correction_T_max 0.96
_exptl_absorpt_correction_T_min 0.82
_exptl_absorpt_correction_type multi-scan
_exptl_absorpt_process_details
;
(CrysAlis PRO; Oxford Diffraction, 2009)
;
_exptl_crystal_colour colourless
_exptl_crystal_density_diffrn 1.408
_exptl_crystal_description prism
_exptl_crystal_F_000 676
_exptl_crystal_size_max 0.24
_exptl_crystal_size_mid 0.12
_exptl_crystal_size_min 0.08
_refine_diff_density_max 0.433
_refine_diff_density_min -0.412
_refine_ls_extinction_method none
_refine_ls_goodness_of_fit_ref 1.057
_refine_ls_hydrogen_treatment mixed
_refine_ls_matrix_type full
_refine_ls_number_parameters 486
_refine_ls_number_reflns 7056
_refine_ls_number_restraints 0
_refine_ls_restrained_S_all 1.057
_refine_ls_R_factor_all 0.0977
_refine_ls_R_factor_gt 0.0552
_refine_ls_shift/su_max 0.002
_refine_ls_shift/su_mean 0.000
_refine_ls_structure_factor_coef Fsqd
_refine_ls_weighting_details 'w=1/[\s^2^(Fo^2^)+(0.0383P)^2^+0.0182P] where P=(Fo^2^+2Fc^2^)/3'
_refine_ls_weighting_scheme calc
_refine_ls_wR_factor_gt 0.0989
_refine_ls_wR_factor_ref 0.1238
_reflns_number_gt 4668
_reflns_number_total 7056
_reflns_threshold_expression 'I > 2\s(I)'
_cod_data_source_file fn3323sup1.cif
_cod_data_source_block II
_cod_original_cell_volume 1535.4(4)
_cod_database_code 2021753
_shelx_space_group_comment
;
The symmetry employed for this shelxl refinement is uniquely defined
by the following loop, which should always be used as a source of
symmetry information in preference to the above space-group names.
They are only intended as comments.
;

loop_
_space_group_symop_operation_xyz
'x, y, z'
'-x, -y, -z'

loop_
_atom_site_type_symbol
_atom_site_label
_atom_site_fract_x
_atom_site_fract_y
_atom_site_fract_z
_atom_site_U_iso_or_equiv
_atom_site_adp_type
_atom_site_calc_flag
_atom_site_occupancy
Zn Zn1 0.29602(3) 0.68896(4) 0.63293(2) 0.03012(13) Uani d 1
N N11 0.3400(2) 0.7275(2) 0.47304(17) 0.0288(6) Uani d 1
N N21 0.3338(2) 0.8635(2) 0.08990(17) 0.0303(6) Uani d 1
N N31 0.0345(3) 1.0694(3) -0.2314(2) 0.0451(7) Uani d 1
N N41 1.2480(2) 0.6445(3) -0.19460(18) 0.0336(6) Uani d 1
N N51 1.1917(3) 0.5996(3) 0.00756(19) 0.0521(9) Uani d 1
C C11 0.2547(3) 0.8051(3) 0.3916(2) 0.0345(8) Uani d 1
H H11 0.174(3) 0.839(3) 0.404(2) 0.040(9) Uiso d 1
C C21 0.2816(3) 0.8313(3) 0.2913(2) 0.0351(8) Uani d 1
H H21 0.221(3) 0.887(3) 0.236(3) 0.063(11) Uiso d 1
C C31 0.4009(3) 0.7764(3) 0.2696(2) 0.0287(7) Uani d 1
C C41 0.4890(3) 0.6946(3) 0.3541(2) 0.0328(8) Uani d 1
H H41 0.565(3) 0.650(3) 0.349(2) 0.034(9) Uiso d 1
C C51 0.4547(3) 0.6745(3) 0.4518(2) 0.0328(7) Uani d 1
H H51 0.515(3) 0.614(3) 0.508(2) 0.054(10) Uiso d 1
C C61 0.4326(3) 0.8025(3) 0.1619(2) 0.0282(7) Uani d 1
C C71 0.5568(3) 0.7672(3) 0.1380(2) 0.0339(8) Uani d 1
H H71 0.617(3) 0.729(3) 0.191(2) 0.032(8) Uiso d 1
C C81 0.5842(3) 0.7930(3) 0.0371(2) 0.0288(7) Uani d 1
C C91 0.4810(3) 0.8539(3) -0.0362(2) 0.0321(7) Uani d 1
H H91 0.496(3) 0.865(3) -0.103(2) 0.033(8) Uiso d 1
C C101 0.3591(3) 0.8876(3) -0.0080(2) 0.0289(7) Uani d 1
C C111 0.1416(3) 0.9951(4) -0.2462(3) 0.0431(9) Uani d 1
H H111 0.139(3) 0.984(3) -0.308(2) 0.034(8) Uiso d 1
C C121 0.2479(3) 0.9373(4) -0.1777(2) 0.0384(8) Uani d 1
H H121 0.317(3) 0.886(3) -0.192(2) 0.036(9) Uiso d 1
C C131 0.2474(3) 0.9529(3) -0.0862(2) 0.0290(7) Uani d 1
C C141 0.1366(3) 1.0308(3) -0.0698(2) 0.0343(8) Uani d 1
H H141 0.123(3) 1.047(3) -0.008(2) 0.050(10) Uiso d 1
C C151 0.0350(3) 1.0862(4) -0.1441(3) 0.0429(9) Uani d 1
H H151 -0.042(3) 1.142(3) -0.131(2) 0.064(11) Uiso d 1
C C161 0.7166(3) 0.7585(3) 0.0088(2) 0.0304(7) Uani d 1
C C171 0.7493(3) 0.8199(3) -0.0916(2) 0.0371(8) Uani d 1
H H171 0.678(3) 0.888(3) -0.145(2) 0.035(8) Uiso d 1
C C181 0.8717(3) 0.7894(4) -0.1173(2) 0.0385(8) Uani d 1
H H181 0.891(3) 0.834(3) -0.183(2) 0.051(10) Uiso d 1
C C191 0.9681(3) 0.6960(3) -0.0436(2) 0.0318(7) Uani d 1
C C201 0.9362(3) 0.6363(3) 0.0569(2) 0.0345(8) Uani d 1
H H201 1.000(3) 0.573(3) 0.112(2) 0.039(9) Uiso d 1
C C211 0.8130(3) 0.6658(3) 0.0824(2) 0.0335(8) Uani d 1
H H211 0.794(3) 0.619(3) 0.151(2) 0.035(8) Uiso d 1
C C221 1.1004(3) 0.6591(3) -0.0703(2) 0.0316(7) Uani d 1
C C231 1.1300(3) 0.6803(3) -0.1699(2) 0.0318(7) Uani d 1
H H231 1.068(3) 0.718(3) -0.222(2) 0.049(10) Uiso d 1
C C241 1.3374(4) 0.5852(4) -0.1168(3) 0.0515(11) Uani d 1
H H241 1.421(3) 0.561(3) -0.134(2) 0.054(10) Uiso d 1
C C251 1.3087(4) 0.5643(5) -0.0178(3) 0.0677(14) Uani d 1
H H251 1.375(4) 0.525(4) 0.036(3) 0.089(14) Uiso d 1
O O12 0.1114(2) 0.7975(2) 0.59152(15) 0.0356(5) Uani d 1
O O22 0.2395(2) 0.5172(2) 0.65242(15) 0.0365(5) Uani d 1
C C12 0.0170(3) 0.7532(4) 0.5826(2) 0.0428(9) Uani d 1
C C22 0.0207(4) 0.6212(4) 0.6008(3) 0.0512(10) Uani d 1
H H22 -0.049(4) 0.600(4) 0.598(3) 0.070(13) Uiso d 1
C C32 0.1283(3) 0.5127(4) 0.6325(2) 0.0406(8) Uani d 1
C C42 -0.1097(4) 0.8563(4) 0.5521(3) 0.0720(13) Uani d 1
H H42A -0.141705 0.868459 0.611626 0.108 Uiso calc 1
H H42B -0.169191 0.825221 0.524065 0.108 Uiso calc 1
H H42C -0.098442 0.940318 0.501149 0.108 Uiso calc 1
C C52 0.1124(5) 0.3762(4) 0.6461(3) 0.0787(14) Uani d 1
H H52A 0.146515 0.356666 0.589922 0.118 Uiso calc 1
H H52B 0.023710 0.376549 0.647283 0.118 Uiso calc 1
H H52C 0.156976 0.308807 0.709862 0.118 Uiso calc 1
O O13 0.47735(19) 0.5772(2) 0.69137(15) 0.0346(5) Uani d 1
O O23 0.3495(2) 0.8566(2) 0.62539(15) 0.0396(5) Uani d 1
C C13 0.5719(3) 0.6216(4) 0.7003(2) 0.0394(8) Uani d 1
C C23 0.5665(4) 0.7540(5) 0.6825(3) 0.0527(11) Uani d 1
H H23 0.639(4) 0.769(4) 0.695(3) 0.069(13) Uiso d 1
C C33 0.4603(4) 0.8632(4) 0.6452(2) 0.0430(9) Uani d 1
C C43 0.6979(3) 0.5196(4) 0.7321(3) 0.0634(12) Uani d 1
H H43A 0.688664 0.439652 0.789420 0.095 Uiso calc 1
H H43B 0.759584 0.556254 0.751847 0.095 Uiso calc 1
H H43C 0.725820 0.497848 0.675439 0.095 Uiso calc 1
C C53 0.4759(4) 1.0018(4) 0.6259(3) 0.0641(12) Uani d 1
H H53A 0.428018 1.066677 0.562725 0.096 Uiso calc 1
H H53B 0.564167 1.002716 0.620713 0.096 Uiso calc 1
H H53C 0.445306 1.023890 0.681838 0.096 Uiso calc 1

loop_
_atom_site_aniso_label
_atom_site_aniso_U_11
_atom_site_aniso_U_22
_atom_site_aniso_U_33
_atom_site_aniso_U_12
_atom_site_aniso_U_13
_atom_site_aniso_U_23
Zn1 0.0251(2) 0.0348(2) 0.0295(2) -0.00585(16) 0.00554(15) -0.01321(17)
N11 0.0275(15) 0.0313(15) 0.0261(13) -0.0039(12) 0.0044(11) -0.0123(12)
N21 0.0276(14) 0.0376(16) 0.0254(13) -0.0064(12) 0.0054(11) -0.0135(12)
N31 0.0353(18) 0.055(2) 0.0364(15) -0.0101(15) -0.0041(13) -0.0101(15)
N41 0.0263(15) 0.0405(16) 0.0295(13) -0.0046(12) 0.0064(11) -0.0120(13)
N51 0.0279(17) 0.088(2) 0.0289(14) -0.0018(16) 0.0024(12) -0.0194(16)
C11 0.0243(18) 0.045(2) 0.0298(16) -0.0013(16) 0.0061(14) -0.0148(16)
C21 0.0252(18) 0.047(2) 0.0255(16) -0.0003(16) 0.0031(14) -0.0120(16)
C31 0.0282(17) 0.0327(18) 0.0241(14) -0.0053(14) 0.0046(13) -0.0118(14)
C41 0.0248(18) 0.039(2) 0.0284(16) 0.0038(15) 0.0039(14) -0.0145(15)
C51 0.0277(18) 0.0344(19) 0.0271(16) 0.0050(15) 0.0009(14) -0.0101(15)
C61 0.0263(17) 0.0315(18) 0.0249(15) -0.0059(14) 0.0062(13) -0.0103(14)
C71 0.0262(18) 0.045(2) 0.0226(15) 0.0010(15) -0.0005(13) -0.0104(15)
C81 0.0293(18) 0.0296(17) 0.0237(14) -0.0040(14) 0.0064(13) -0.0092(14)
C91 0.0278(18) 0.043(2) 0.0254(15) -0.0066(15) 0.0087(13) -0.0155(16)
C101 0.0296(18) 0.0311(17) 0.0264(15) -0.0065(14) 0.0035(13) -0.0128(14)
C111 0.045(2) 0.057(2) 0.0287(17) -0.0156(19) -0.0014(16) -0.0170(18)
C121 0.038(2) 0.048(2) 0.0298(17) -0.0065(17) 0.0050(15) -0.0191(17)
C131 0.0256(17) 0.0321(18) 0.0260(15) -0.0077(14) 0.0029(13) -0.0084(14)
C141 0.0308(19) 0.040(2) 0.0319(17) -0.0112(15) 0.0089(14) -0.0132(16)
C151 0.027(2) 0.051(2) 0.044(2) -0.0024(17) 0.0064(16) -0.0169(19)
C161 0.0256(17) 0.0381(19) 0.0268(15) -0.0039(14) 0.0083(13) -0.0150(15)
C171 0.0267(18) 0.049(2) 0.0253(16) 0.0002(16) 0.0039(14) -0.0103(16)
C181 0.034(2) 0.048(2) 0.0220(16) -0.0063(17) 0.0086(14) -0.0055(17)
C191 0.0267(18) 0.040(2) 0.0264(15) -0.0053(15) 0.0047(13) -0.0129(15)
C201 0.0315(19) 0.039(2) 0.0263(16) -0.0016(16) 0.0003(14) -0.0107(16)
C211 0.034(2) 0.037(2) 0.0219(15) -0.0027(15) 0.0067(14) -0.0070(15)
C221 0.0222(17) 0.041(2) 0.0289(16) -0.0033(14) 0.0052(13) -0.0148(15)
C231 0.0287(19) 0.0366(19) 0.0283(16) -0.0041(15) 0.0050(14) -0.0136(16)
C241 0.028(2) 0.081(3) 0.0328(18) 0.001(2) 0.0043(16) -0.018(2)
C251 0.026(2) 0.120(4) 0.0331(19) 0.006(2) -0.0042(17) -0.021(2)
O12 0.0295(13) 0.0397(13) 0.0338(12) -0.0039(10) 0.0039(10) -0.0140(11)
O22 0.0345(13) 0.0332(13) 0.0395(12) -0.0075(10) 0.0024(10) -0.0129(11)
C12 0.030(2) 0.059(3) 0.0254(16) -0.0046(18) 0.0008(14) -0.0062(18)
C22 0.033(2) 0.065(3) 0.053(2) -0.020(2) -0.0033(18) -0.018(2)
C32 0.046(2) 0.049(2) 0.0265(16) -0.0213(19) 0.0001(15) -0.0096(17)
C42 0.034(2) 0.081(3) 0.072(3) 0.004(2) 0.000(2) -0.012(2)
C52 0.105(4) 0.063(3) 0.073(3) -0.045(3) -0.013(3) -0.019(3)
O13 0.0265(12) 0.0437(14) 0.0341(11) -0.0070(10) 0.0044(9) -0.0174(11)
O23 0.0416(15) 0.0392(14) 0.0443(13) -0.0139(11) 0.0090(11) -0.0214(12)
C13 0.032(2) 0.061(2) 0.0268(16) -0.0130(18) 0.0077(14) -0.0187(18)
C23 0.035(2) 0.077(3) 0.059(2) -0.027(2) 0.0078(19) -0.034(2)
C33 0.058(3) 0.054(2) 0.0309(17) -0.031(2) 0.0178(17) -0.0234(18)
C43 0.030(2) 0.087(3) 0.067(3) -0.006(2) -0.0017(19) -0.030(2)
C53 0.082(3) 0.065(3) 0.067(3) -0.046(2) 0.023(2) -0.035(2)

loop_
_atom_type_symbol
_atom_type_description
_atom_type_scat_dispersion_real
_atom_type_scat_dispersion_imag
_atom_type_scat_source
C C 0.0033 0.0016 'International Tables Vol C Tables 4.2.6.8 and 6.1.1.4'
H H 0.0000 0.0000 'International Tables Vol C Tables 4.2.6.8 and 6.1.1.4'
O O 0.0106 0.0060 'International Tables Vol C Tables 4.2.6.8 and 6.1.1.4'
N N 0.0061 0.0033 'International Tables Vol C Tables 4.2.6.8 and 6.1.1.4'
Zn Zn 0.2839 1.4301 'International Tables Vol C Tables 4.2.6.8 and 6.1.1.4'

loop_
_geom_angle_atom_site_label_1
_geom_angle_atom_site_label_2
_geom_angle_atom_site_label_3
_geom_angle_site_symmetry_3
_geom_angle
O12 Zn1 O23 . 90.15(9)
O12 Zn1 O13 . 173.47(7)
O23 Zn1 O13 . 89.10(9)
O12 Zn1 O22 . 89.73(9)
O23 Zn1 O22 . 175.50(8)
O13 Zn1 O22 . 90.51(8)
O12 Zn1 N11 . 93.75(8)
O23 Zn1 N11 . 92.53(9)
O13 Zn1 N11 . 92.77(8)
O22 Zn1 N11 . 91.97(8)
O12 Zn1 N41 1_456 86.32(8)
O23 Zn1 N41 1_456 88.29(9)
O13 Zn1 N41 1_456 87.17(8)
O22 Zn1 N41 1_456 87.22(9)
N11 Zn1 N41 1_456 179.18(9)
C51 N11 C11 . 116.1(3)
C51 N11 Zn1 . 121.14(19)
C11 N11 Zn1 . 122.7(2)
C61 N21 C101 . 117.2(3)
C151 N31 C111 . 115.8(3)
C241 N41 C231 . 115.7(3)
C241 N41 Zn1 1_654 122.0(2)
C231 N41 Zn1 1_654 122.26(19)
C251 N51 C221 . 115.8(3)
N11 C11 C21 . 123.2(3)
N11 C11 H11 . 118.3(19)
C21 C11 H11 . 118.4(19)
C11 C21 C31 . 120.4(3)
C11 C21 H21 . 121(2)
C31 C21 H21 . 118(2)
C21 C31 C41 . 116.4(3)
C21 C31 C61 . 121.6(3)
C41 C31 C61 . 122.0(3)
C51 C41 C31 . 119.5(3)
C51 C41 H41 . 116.9(19)
C31 C41 H41 . 123.5(18)
N11 C51 C41 . 124.3(3)
N11 C51 H51 . 118(2)
C41 C51 H51 . 117(2)
N21 C61 C71 . 122.6(3)
N21 C61 C31 . 115.7(3)
C71 C61 C31 . 121.7(3)
C61 C71 C81 . 120.8(3)
C61 C71 H71 . 116.3(18)
C81 C71 H71 . 122.9(18)
C91 C81 C71 . 116.0(3)
C91 C81 C161 . 121.8(3)
C71 C81 C161 . 122.1(3)
C81 C91 C101 . 120.6(3)
C81 C91 H91 . 117.7(17)
C101 C91 H91 . 121.5(17)
N21 C101 C91 . 122.8(3)
N21 C101 C131 . 116.1(3)
C91 C101 C131 . 121.1(3)
N31 C111 C121 . 123.9(3)
N31 C111 H111 . 114.6(17)
C121 C111 H111 . 121.5(18)
C111 C121 C131 . 120.1(3)
C111 C121 H121 . 119.4(18)
C131 C121 H121 . 120.5(18)
C121 C131 C141 . 116.7(3)
C121 C131 C101 . 121.9(3)
C141 C131 C101 . 121.5(3)
C151 C141 C131 . 118.8(3)
C151 C141 H141 . 116.4(19)
C131 C141 H141 . 124.7(19)
N31 C151 C141 . 124.6(3)
N31 C151 H151 . 118.1(19)
C141 C151 H151 . 117(2)
C171 C161 C211 . 117.4(3)
C171 C161 C81 . 121.5(3)
C211 C161 C81 . 121.1(3)
C181 C171 C161 . 121.4(3)
C181 C171 H171 . 122.1(16)
C161 C171 H171 . 116.5(16)
C171 C181 C191 . 121.1(3)
C171 C181 H181 . 120(2)
C191 C181 H181 . 119(2)
C201 C191 C181 . 117.6(3)
C201 C191 C221 . 120.4(3)
C181 C191 C221 . 122.0(3)
C211 C201 C191 . 121.2(3)
C211 C201 H201 . 117.2(18)
C191 C201 H201 . 121.6(18)
C201 C211 C161 . 121.3(3)
C201 C211 H211 . 119.0(18)
C161 C211 H211 . 119.7(18)
N51 C221 C231 . 120.4(3)
N51 C221 C191 . 117.0(3)
C231 C221 C191 . 122.6(3)
N41 C231 C221 . 123.2(3)
N41 C231 H231 . 116(2)
C221 C231 H231 . 121(2)
N41 C241 C251 . 121.3(3)
N41 C241 H241 . 116(2)
C251 C241 H241 . 122(2)
N51 C251 C241 . 123.5(3)
N51 C251 H251 . 117(3)
C241 C251 H251 . 119(3)
C12 O12 Zn1 . 126.3(2)
C32 O22 Zn1 . 125.4(2)
O12 C12 C22 . 125.6(3)
O12 C12 C42 . 115.0(3)
C22 C12 C42 . 119.3(3)
C12 C22 C32 . 126.9(3)
C12 C22 H22 . 119(3)
C32 C22 H22 . 114(3)
O22 C32 C22 . 125.9(3)
O22 C32 C52 . 115.5(3)
C22 C32 C52 . 118.6(3)
C12 C42 H42A . 109.5
C12 C42 H42B . 109.5
H42A C42 H42B . 109.5
C12 C42 H42C . 109.5
H42A C42 H42C . 109.5
H42B C42 H42C . 109.5
C32 C52 H52A . 109.5
C32 C52 H52B . 109.5
H52A C52 H52B . 109.5
C32 C52 H52C . 109.5
H52A C52 H52C . 109.5
H52B C52 H52C . 109.5
C13 O13 Zn1 . 126.6(2)
C33 O23 Zn1 . 126.5(2)
O13 C13 C23 . 125.0(3)
O13 C13 C43 . 115.4(3)
C23 C13 C43 . 119.5(3)
C13 C23 C33 . 127.1(3)
C13 C23 H23 . 115(3)
C33 C23 H23 . 118(3)
O23 C33 C23 . 125.2(3)
O23 C33 C53 . 115.8(3)
C23 C33 C53 . 118.9(3)
C13 C43 H43A . 109.5
C13 C43 H43B . 109.5
H43A C43 H43B . 109.5
C13 C43 H43C . 109.5
H43A C43 H43C . 109.5
H43B C43 H43C . 109.5
C33 C53 H53A . 109.5
C33 C53 H53B . 109.5
H53A C53 H53B . 109.5
C33 C53 H53C . 109.5
H53A C53 H53C . 109.5
H53B C53 H53C . 109.5

loop_
_geom_bond_atom_site_label_1
_geom_bond_atom_site_label_2
_geom_bond_site_symmetry_2
_geom_bond_distance
Zn1 O12 . 2.046(2)
Zn1 O23 . 2.052(2)
Zn1 O13 . 2.054(2)
Zn1 O22 . 2.064(2)
Zn1 N11 . 2.204(2)
Zn1 N41 1_456 2.374(2)
N11 C51 . 1.335(4)
N11 C11 . 1.347(4)
N21 C61 . 1.343(3)
N21 C101 . 1.343(3)
N31 C151 . 1.333(4)
N31 C111 . 1.333(4)
N41 C241 . 1.327(4)
N41 C231 . 1.335(4)
N51 C251 . 1.328(4)
N51 C221 . 1.340(4)
C11 C21 . 1.376(4)
C11 H11 . 0.91(3)
C21 C31 . 1.386(4)
C21 H21 . 0.94(3)
C31 C41 . 1.397(4)
C31 C61 . 1.490(4)
C41 C51 . 1.376(4)
C41 H41 . 0.88(3)
C51 H51 . 0.95(3)
C61 C71 . 1.390(4)
C71 C81 . 1.388(4)
C71 H71 . 0.90(3)
C81 C91 . 1.389(4)
C81 C161 . 1.490(4)
C91 C101 . 1.387(4)
C91 H91 . 0.93(3)
C101 C131 . 1.493(4)
C111 C121 . 1.374(4)
C111 H111 . 0.95(3)
C121 C131 . 1.386(4)
C121 H121 . 0.91(3)
C131 C141 . 1.390(4)
C141 C151 . 1.385(4)
C141 H141 . 0.97(3)
C151 H151 . 0.99(4)
C161 C171 . 1.391(4)
C161 C211 . 1.391(4)
C171 C181 . 1.374(4)
C171 H171 . 1.02(3)
C181 C191 . 1.394(4)
C181 H181 . 0.91(3)
C191 C201 . 1.387(4)
C191 C221 . 1.485(4)
C201 C211 . 1.378(4)
C201 H201 . 0.97(3)
C211 H211 . 0.94(3)
C221 C231 . 1.386(4)
C231 H231 . 0.91(3)
C241 C251 . 1.374(5)
C241 H241 . 0.94(3)
C251 H251 . 0.94(4)
O12 C12 . 1.264(4)
O22 C32 . 1.261(4)
C12 C22 . 1.386(5)
C12 C42 . 1.517(5)
C22 C32 . 1.404(5)
C22 H22 . 0.85(4)
C32 C52 . 1.512(5)
C42 H42A . 0.9600
C42 H42B . 0.9600
C42 H42C . 0.9600
C52 H52A . 0.9600
C52 H52B . 0.9600
C52 H52C . 0.9600
O13 C13 . 1.266(4)
O23 C33 . 1.263(4)
C13 C23 . 1.388(5)
C13 C43 . 1.507(5)
C23 C33 . 1.400(5)
C23 H23 . 0.88(4)
C33 C53 . 1.513(5)
C43 H43A . 0.9600
C43 H43B . 0.9600
C43 H43C . 0.9600
C53 H53A . 0.9600
C53 H53B . 0.9600
C53 H53C . 0.9600

loop_
_geom_hbond_atom_site_label_D
_geom_hbond_atom_site_label_H
_geom_hbond_atom_site_label_A
_geom_hbond_site_symmetry_A
_geom_hbond_distance_DH
_geom_hbond_distance_HA
_geom_hbond_distance_DA
_geom_hbond_angle_DHA
_geom_hbond_publ_flag
C11 H11 O12 . 0.91(3) 2.63(3) 3.198(4) 121(2) no
C21 H21 N31 2_575 0.94(3) 2.69(4) 3.362(4) 129(3) no
C41 H41 O22 2_666 0.88(3) 2.49(3) 3.359(4) 168(3) no
C51 H51 O13 . 0.95(3) 2.52(3) 3.129(4) 122(3) no
C231 H231 O12 1_654 0.91(3) 2.50(3) 3.098(4) 124(3) no
C241 H241 O13 1_654 0.94(3) 2.50(3) 3.124(4) 124(2) no

_cod_database_fobs_code 2021753
